data_7034901
loop_
_publ_author_name
'Wang, Xing-Po'
'Zhao, Ya-Qin'
'Jagli\<ci\'c, Zvonko'
'Wang, Su-Na'
'Lin, Shu-Jie'
'Li, Xiao-Yi'
'Sun, Di'

_publ_section_title
;
 Controlled in situ reaction for the assembly of Cu(ii) mixed-ligand
 coordination polymers: synthesis, structure, mechanistic insights,
 magnetism and catalysis.
;
_journal_issue 24
_journal_name_full 'Dalton transactions (Cambridge, England : 2003)'
_journal_page_first 11013
_journal_page_last 11020
_journal_paper_doi 10.1039/c5dt01206f
_journal_volume 44
_journal_year 2015
_chemical_formula_moiety 'C12 H10 Cu4 N6 O12'
_chemical_formula_sum 'C12 H10 Cu4 N6 O12'
_chemical_formula_weight 684.42
_chemical_name_systematic
;
 ? 
;
_space_group_crystal_system monoclinic
_space_group_IT_number 14
_space_group_name_Hall '-P 2ybc'
_space_group_name_H-M_alt 'P 1 21/c 1'
_symmetry_space_group_name_Hall '-P 2ybc'
_symmetry_space_group_name_H-M 'P 1 21/c 1'
_atom_sites_solution_hydrogens geom
_atom_sites_solution_primary direct
_atom_sites_solution_secondary difmap
_audit_creation_date 2015-02-05
_audit_creation_method
;
  Olex2 1.2-ac2
  (compiled 2012.03.06 svn.r2239, GUI svn.r4109)
;
_audit_update_record
;
2015-02-14 deposited with the CCDC.
2015-05-05 downloaded from the CCDC.
;
_cell_angle_alpha 90.00
_cell_angle_beta 102.495(5)
_cell_angle_gamma 90.00
_cell_formula_units_Z 4
_cell_length_a 8.105(3)
_cell_length_b 16.969(5)
_cell_length_c 17.666(6)
_cell_measurement_temperature 200(2)
_cell_volume 2372.1(14)
_computing_molecular_graphics
;
O. V. Dolomanov, L. J. Bourhis, R. J. Gildea, J. A. K. Howard and H. Puschmann,
OLEX2: a complete structure solution, refinement and analysis program.
J. Appl. Cryst. (2009). 42, 339-341.
;
_computing_publication_material
;
O. V. Dolomanov, L. J. Bourhis, R. J. Gildea, J. A. K. Howard and H. Puschmann,
OLEX2: a complete structure solution, refinement and analysis program.
J. Appl. Cryst. (2009). 42, 339-341.
;
_computing_structure_refinement 'SHELXL-97 (Sheldrick, 1997)'
_computing_structure_solution 'SHELXS-97 (Sheldrick, 1990)'
_diffrn_ambient_temperature 200(2)
_diffrn_measured_fraction_theta_full 0.997
_diffrn_measured_fraction_theta_max 0.997
_diffrn_radiation_monochromator graphite
_diffrn_radiation_type MoK\a
_diffrn_radiation_wavelength 0.71073
_diffrn_reflns_av_R_equivalents 0.0673
_diffrn_reflns_av_unetI/netI 0.0777
_diffrn_reflns_limit_h_max 9
_diffrn_reflns_limit_h_min -9
_diffrn_reflns_limit_k_max 20
_diffrn_reflns_limit_k_min -10
_diffrn_reflns_limit_l_max 20
_diffrn_reflns_limit_l_min -20
_diffrn_reflns_number 11662
_diffrn_reflns_theta_full 24.99
_diffrn_reflns_theta_max 24.99
_diffrn_reflns_theta_min 2.40
_diffrn_source 'fine-focus sealed tube'
_exptl_absorpt_coefficient_mu 3.604
_exptl_absorpt_correction_T_max 0.7145
_exptl_absorpt_correction_T_min 0.6139
_exptl_crystal_density_diffrn 1.917
_exptl_crystal_density_method 'not measured'
_exptl_crystal_description block
_exptl_crystal_F_000 1344
_exptl_crystal_size_max 0.15
_exptl_crystal_size_mid 0.10
_exptl_crystal_size_min 0.10
_refine_diff_density_max 2.067
_refine_diff_density_min -1.488
_refine_diff_density_rms 0.158
_refine_ls_extinction_method none
_refine_ls_goodness_of_fit_ref 1.057
_refine_ls_hydrogen_treatment mixed
_refine_ls_matrix_type full
_refine_ls_number_parameters 302
_refine_ls_number_reflns 4175
_refine_ls_number_restraints 0
_refine_ls_restrained_S_all 1.057
_refine_ls_R_factor_all 0.0769
_refine_ls_R_factor_gt 0.0560
_refine_ls_shift/su_max 0.002
_refine_ls_shift/su_mean 0.000
_refine_ls_structure_factor_coef Fsqd
_refine_ls_weighting_details 'calc w=1/[\s^2^(Fo^2^)+(0.0793P)^2^+0.0000P] where P=(Fo^2^+2Fc^2^)/3'
_refine_ls_weighting_scheme calc
_refine_ls_wR_factor_gt 0.1423
_refine_ls_wR_factor_ref 0.1511
_reflns_number_gt 3016
_reflns_number_total 4175
_reflns_threshold_expression >2sigma(I)
_cod_data_source_file c5dt01206f2.cif
_cod_data_source_block p
_cod_depositor_comments 'Adding full bibliography for 7034901.cif.'
_cod_original_cell_volume 2372.0(13)
_cod_database_code 7034901

loop_
_space_group_symop_id
_space_group_symop_operation_xyz
1 'x, y, z'
2 '-x, y+1/2, -z+1/2'
3 '-x, -y, -z'
4 'x, -y-1/2, z-1/2'

loop_
_atom_site_label
_atom_site_type_symbol
_atom_site_fract_x
_atom_site_fract_y
_atom_site_fract_z
_atom_site_U_iso_or_equiv
_atom_site_adp_type
_atom_site_occupancy
_atom_site_symmetry_multiplicity
_atom_site_calc_flag
_atom_site_refinement_flags
Cu1 Cu 0.00577(10) 0.70429(5) 0.28783(5) 0.0254(3) Uani 1 1 d .
Cu2 Cu 0.20535(10) 0.60267(5) 0.17002(5) 0.0192(2) Uani 1 1 d .
Cu3 Cu 0.53558(10) 0.66737(5) -0.02707(5) 0.0239(2) Uani 1 1 d .
Cu4 Cu 0.40762(11) 0.58083(5) -0.20244(6) 0.0324(3) Uani 1 1 d .
C1 C -0.1085(9) 0.6557(5) 0.0586(4) 0.0342(19) Uani 1 1 d .
H1 H -0.0739 0.6367 0.0139 0.041 Uiso 1 1 calc R
C2 C -0.2579(9) 0.7021(4) 0.1338(4) 0.0281(17) Uani 1 1 d .
H2 H -0.3500 0.7228 0.1529 0.034 Uiso 1 1 calc R
C3 C -0.2799(9) 0.8275(4) 0.2783(4) 0.0270(17) Uani 1 1 d .
H3 H -0.2816 0.8455 0.2273 0.032 Uiso 1 1 calc R
C4 C -0.2176(8) 0.7659(4) 0.3839(4) 0.0251(16) Uani 1 1 d .
H4 H -0.1654 0.7309 0.4239 0.030 Uiso 1 1 calc R
C5 C 0.3047(10) 0.6978(4) 0.3974(4) 0.0265(17) Uani 1 1 d .
C6 C 0.3482(10) 0.6543(4) 0.3268(4) 0.0311(18) Uani 1 1 d .
H6 H 0.4478 0.6814 0.3134 0.037 Uiso 1 1 calc R
C7 C 0.3965(12) 0.5704(5) 0.3462(4) 0.043(2) Uani 1 1 d .
H7A H 0.2981 0.5423 0.3581 0.051 Uiso 1 1 calc R
H7B H 0.4884 0.5691 0.3933 0.051 Uiso 1 1 calc R
C8 C 0.4541(9) 0.5276(5) 0.2820(4) 0.0300(18) Uani 1 1 d .
C9 C 0.2884(10) 0.5872(5) 0.0237(4) 0.0329(19) Uani 1 1 d .
C10 C 0.2711(12) 0.5553(8) -0.0588(5) 0.070(4) Uani 1 1 d .
H10 H 0.3089 0.4991 -0.0571 0.084 Uiso 1 1 calc R
C11 C 0.1135(15) 0.5622(9) -0.1050(6) 0.090(4) Uani 1 1 d .
H11A H 0.0873 0.6191 -0.1115 0.109 Uiso 1 1 calc R
H11B H 0.0321 0.5392 -0.0767 0.109 Uiso 1 1 calc R
C12 C 0.0796(10) 0.5248(5) -0.1863(4) 0.0359(19) Uani 1 1 d .
N1 N -0.3420(7) 0.8139(3) 0.3898(3) 0.0217(13) Uani 1 1 d .
N2 N -0.3820(7) 0.8540(3) 0.3206(3) 0.0224(13) Uani 1 1 d .
N3 N -0.1722(7) 0.7720(3) 0.3146(3) 0.0236(13) Uani 1 1 d .
N4 N -0.1050(7) 0.6876(3) 0.1778(3) 0.0221(13) Uani 1 1 d .
N5 N -0.0103(7) 0.6583(4) 0.1291(3) 0.0264(14) Uani 1 1 d .
N6 N -0.2652(7) 0.6837(4) 0.0589(3) 0.0311(15) Uani 1 1 d .
O1 O 0.1557(6) 0.7234(3) 0.3897(3) 0.0295(12) Uani 1 1 d .
O1W O -0.1144(8) 0.5957(3) 0.3379(3) 0.0470(15) Uani 1 1 d .
O2 O 0.4187(6) 0.7065(3) 0.4567(3) 0.0289(12) Uani 1 1 d .
O2W O 0.2535(13) 0.6820(6) -0.2832(6) 0.123(3) Uiso 1 1 d .
O3 O 0.2099(6) 0.6623(3) 0.2626(3) 0.0244(11) Uani 1 1 d .
O4 O 0.4176(6) 0.5512(3) 0.2118(3) 0.0271(11) Uani 1 1 d .
O5 O 0.5370(6) 0.4637(3) 0.2994(3) 0.0328(13) Uani 1 1 d .
O6 O 0.1947(6) 0.5578(3) 0.0656(3) 0.0306(12) Uani 1 1 d .
O7 O 0.4012(6) 0.6378(3) 0.0472(3) 0.0306(12) Uani 1 1 d .
O8 O 0.3824(7) 0.6059(4) -0.0989(4) 0.0511(18) Uani 1 1 d .
O9 O 0.1979(7) 0.5208(4) -0.2227(4) 0.0543(18) Uani 1 1 d .
O10 O -0.0627(7) 0.5044(3) -0.2143(3) 0.0397(14) Uani 1 1 d .

loop_
_atom_site_aniso_label
_atom_site_aniso_U_11
_atom_site_aniso_U_22
_atom_site_aniso_U_33
_atom_site_aniso_U_23
_atom_site_aniso_U_13
_atom_site_aniso_U_12
Cu1 0.0223(5) 0.0325(5) 0.0212(5) -0.0062(4) 0.0042(4) 0.0089(4)
Cu2 0.0164(4) 0.0240(5) 0.0182(4) -0.0018(4) 0.0057(3) 0.0020(3)
Cu3 0.0203(5) 0.0302(5) 0.0234(5) 0.0061(4) 0.0095(4) 0.0012(4)
Cu4 0.0168(5) 0.0321(6) 0.0465(6) -0.0188(5) 0.0027(4) -0.0028(4)
C1 0.029(4) 0.058(6) 0.016(4) 0.002(4) 0.006(3) 0.013(4)
C2 0.027(4) 0.037(5) 0.024(4) -0.002(3) 0.013(3) 0.004(3)
C3 0.038(4) 0.026(4) 0.018(4) -0.001(3) 0.007(3) 0.006(3)
C4 0.020(4) 0.030(4) 0.026(4) -0.004(3) 0.004(3) 0.006(3)
C5 0.043(5) 0.018(4) 0.021(4) 0.001(3) 0.011(4) -0.001(3)
C6 0.034(4) 0.036(5) 0.021(4) -0.008(3) 0.000(3) 0.007(4)
C7 0.059(6) 0.041(5) 0.023(4) -0.005(4) -0.002(4) 0.019(4)
C8 0.029(4) 0.028(4) 0.033(5) -0.006(4) 0.006(3) -0.002(3)
C9 0.032(4) 0.047(5) 0.022(4) -0.003(4) 0.011(3) 0.013(4)
C10 0.044(6) 0.133(11) 0.036(5) -0.035(6) 0.017(5) -0.018(6)
C11 0.087(9) 0.149(13) 0.030(6) -0.017(7) 0.001(6) -0.021(8)
C12 0.040(5) 0.047(5) 0.017(4) -0.006(4) -0.003(4) 0.000(4)
N1 0.019(3) 0.025(3) 0.020(3) 0.000(3) 0.001(2) 0.007(3)
N2 0.025(3) 0.021(3) 0.018(3) 0.006(3) 0.000(3) 0.003(3)
N3 0.026(3) 0.028(3) 0.017(3) -0.003(3) 0.007(2) 0.009(3)
N4 0.023(3) 0.025(3) 0.018(3) -0.001(3) 0.003(3) 0.010(3)
N5 0.024(3) 0.036(4) 0.023(3) 0.003(3) 0.012(3) 0.006(3)
N6 0.022(3) 0.047(4) 0.024(3) 0.009(3) 0.005(3) 0.009(3)
O1 0.020(3) 0.035(3) 0.033(3) -0.010(2) 0.005(2) 0.004(2)
O1W 0.063(4) 0.035(3) 0.046(4) -0.007(3) 0.018(3) -0.017(3)
O2 0.031(3) 0.030(3) 0.021(3) -0.006(2) -0.005(2) 0.000(2)
O3 0.020(2) 0.028(3) 0.024(3) -0.005(2) 0.002(2) 0.010(2)
O4 0.025(3) 0.030(3) 0.026(3) 0.000(2) 0.006(2) 0.010(2)
O5 0.038(3) 0.028(3) 0.026(3) -0.004(2) -0.007(2) 0.010(3)
O6 0.025(3) 0.038(3) 0.031(3) -0.011(2) 0.012(2) -0.006(2)
O7 0.030(3) 0.036(3) 0.028(3) 0.005(2) 0.009(2) -0.007(2)
O8 0.037(3) 0.064(4) 0.064(4) -0.036(3) 0.037(3) -0.035(3)
O9 0.024(3) 0.070(4) 0.072(4) -0.050(4) 0.016(3) -0.020(3)
O10 0.032(3) 0.048(4) 0.043(3) -0.004(3) 0.017(3) -0.007(3)

loop_
_atom_type_symbol
_atom_type_description
_atom_type_scat_dispersion_real
_atom_type_scat_dispersion_imag
_atom_type_scat_source
C C 0.0033 0.0016 'International Tables Vol C Tables 4.2.6.8 and 6.1.1.4'
H H 0.0000 0.0000 'International Tables Vol C Tables 4.2.6.8 and 6.1.1.4'
Cu Cu 0.3201 1.2651 'International Tables Vol C Tables 4.2.6.8 and 6.1.1.4'
N N 0.0061 0.0033 'International Tables Vol C Tables 4.2.6.8 and 6.1.1.4'
O O 0.0106 0.0060 'International Tables Vol C Tables 4.2.6.8 and 6.1.1.4'

loop_
_geom_angle_atom_site_label_1
_geom_angle_atom_site_label_2
_geom_angle_atom_site_label_3
_geom_angle
_geom_angle_site_symmetry_1
_geom_angle_site_symmetry_3
N3 Cu1 O1W 89.0(2) . .
N4 Cu1 N3 96.8(2) . .
N4 Cu1 O1W 97.0(2) . .
O1 Cu1 N3 91.4(2) . .
O1 Cu1 N4 169.0(2) . .
O1 Cu1 O1W 90.5(2) . .
O3 Cu1 N3 165.9(2) . .
O3 Cu1 N4 87.1(2) . .
O3 Cu1 O1 83.22(19) . .
O3 Cu1 O1W 104.0(2) . .
N5 Cu2 O10 91.8(2) . 3_565
O3 Cu2 N5 85.0(2) . .
O3 Cu2 O4 93.55(19) . .
O3 Cu2 O6 170.7(2) . .
O3 Cu2 O10 92.5(2) . 3_565
O4 Cu2 N5 178.3(2) . .
O4 Cu2 O6 92.2(2) . .
O4 Cu2 O10 89.1(2) . 3_565
O6 Cu2 N5 89.2(2) . .
O6 Cu2 O10 94.95(19) . 3_565
N1 Cu3 N6 95.2(2) 4_675 1_655
N1 Cu3 O2 91.0(2) 4_675 4_575
N6 Cu3 O2 102.0(2) 1_655 4_575
O7 Cu3 N1 172.8(2) . 4_675
O7 Cu3 N6 90.1(2) . 1_655
O7 Cu3 O2 92.7(2) . 4_575
O8 Cu3 N1 87.3(2) . 4_675
O8 Cu3 N6 154.3(3) . 1_655
O8 Cu3 O2 103.6(2) . 4_575
O8 Cu3 O7 85.9(2) . .
N2 Cu4 O2W 92.1(3) 4_675 .
N2 Cu4 O4 92.0(2) 4_675 3_665
N2 Cu4 O5 92.5(2) 4_675 3_665
O2W Cu4 O4 140.9(3) . 3_665
O5 Cu4 O2W 86.9(3) 3_665 .
O5 Cu4 O4 54.10(17) 3_665 3_665
O8 Cu4 N2 86.9(2) . 4_675
O8 Cu4 O2W 104.9(3) . .
O8 Cu4 O4 114.1(2) . 3_665
O8 Cu4 O5 168.2(3) . 3_665
O8 Cu4 O9 91.3(2) . .
O9 Cu4 N2 177.5(2) . 4_675
O9 Cu4 O2W 86.8(3) . .
O9 Cu4 O4 90.2(2) . 3_665
O9 Cu4 O5 89.6(2) . 3_665
N5 C1 H1 124.5 . .
N5 C1 N6 111.0(6) . .
N6 C1 H1 124.5 . .
N4 C2 H2 124.3 . .
N4 C2 N6 111.5(6) . .
N6 C2 H2 124.3 . .
N2 C3 H3 123.4 . .
N2 C3 N3 113.2(6) . .
N3 C3 H3 123.4 . .
N1 C4 H4 123.7 . .
N1 C4 N3 112.7(6) . .
N3 C4 H4 123.7 . .
O1 C5 C6 117.0(6) . .
O2 C5 C6 118.4(6) . .
O2 C5 O1 124.6(6) . .
C5 C6 H6 107.8 . .
C7 C6 C5 111.2(6) . .
C7 C6 H6 107.8 . .
O3 C6 C5 108.6(6) . .
O3 C6 H6 107.8 . .
O3 C6 C7 113.3(6) . .
C6 C7 H7A 108.9 . .
C6 C7 H7B 108.9 . .
C6 C7 C8 113.3(7) . .
H7A C7 H7B 107.7 . .
C8 C7 H7A 108.9 . .
C8 C7 H7B 108.9 . .
O4 C8 C7 122.5(7) . .
O5 C8 C7 117.5(7) . .
O5 C8 O4 119.9(7) . .
O6 C9 C10 118.1(8) . .
O7 C9 C10 117.8(7) . .
O7 C9 O6 123.9(7) . .
C9 C10 H10 110.1 . .
C11 C10 C9 114.8(9) . .
C11 C10 H10 110.1 . .
C11 C10 O8 104.2(10) . .
O8 C10 C9 107.4(8) . .
O8 C10 H10 110.1 . .
C10 C11 H11A 107.7 . .
C10 C11 H11B 107.7 . .
C10 C11 C12 118.5(10) . .
H11A C11 H11B 107.1 . .
C12 C11 H11A 107.7 . .
C12 C11 H11B 107.7 . .
O9 C12 C11 119.6(8) . .
O10 C12 C11 117.6(8) . .
O10 C12 O9 122.6(7) . .
C4 N1 Cu3 132.6(5) . 4_476
C4 N1 N2 105.9(5) . .
N2 N1 Cu3 121.6(4) . 4_476
C3 N2 Cu4 133.7(5) . 4_476
C3 N2 N1 106.3(5) . .
N1 N2 Cu4 118.8(4) . 4_476
C3 N3 Cu1 136.3(5) . .
C3 N3 C4 102.0(6) . .
C4 N3 Cu1 121.7(5) . .
C2 N4 Cu1 135.4(5) . .
C2 N4 N5 106.2(6) . .
N5 N4 Cu1 118.3(4) . .
C1 N5 Cu2 129.1(5) . .
C1 N5 N4 107.4(5) . .
N4 N5 Cu2 121.0(4) . .
C1 N6 Cu3 123.8(5) . 1_455
C2 N6 Cu3 129.8(5) . 1_455
C2 N6 C1 104.0(6) . .
C5 O1 Cu1 115.4(4) . .
C5 O2 Cu3 114.8(4) . 4_576
Cu2 O3 Cu1 122.0(2) . .
C6 O3 Cu1 114.7(4) . .
C6 O3 Cu2 119.8(4) . .
C8 O4 Cu2 120.9(4) . .
C8 O5 Cu4 108.5(5) . 3_665
C9 O6 Cu2 118.7(5) . .
C9 O7 Cu3 115.2(5) . .
Cu3 O8 Cu4 124.7(3) . .
C10 O8 Cu3 111.6(5) . .
C10 O8 Cu4 120.6(5) . .
C12 O9 Cu4 127.2(5) . .
C12 O10 Cu2 125.2(6) . 3_565

loop_
_geom_bond_atom_site_label_1
_geom_bond_atom_site_label_2
_geom_bond_distance
_geom_bond_site_symmetry_2
Cu1 N3 1.979(5) .
Cu1 N4 1.978(6) .
Cu1 O1 1.968(5) .
Cu1 O1W 2.345(5) .
Cu1 O3 1.939(4) .
Cu2 N5 1.980(6) .
Cu2 O3 1.917(5) .
Cu2 O4 1.928(5) .
Cu2 O6 1.980(5) .
Cu2 O10 2.375(5) 3_565
Cu3 N1 1.968(5) 4_675
Cu3 N6 1.982(6) 1_655
Cu3 O2 2.333(5) 4_575
Cu3 O7 1.944(5) .
Cu3 O8 1.886(6) .
Cu4 N2 1.999(6) 4_675
Cu4 O2W 2.402(11) .
Cu4 O4 2.675(5) 3_665
Cu4 O5 2.010(5) 3_665
Cu4 O8 1.932(6) .
Cu4 O9 1.947(5) .
C1 H1 0.9500 .
C1 N5 1.325(9) .
C1 N6 1.357(9) .
C2 H2 0.9500 .
C2 N4 1.336(9) .
C2 N6 1.348(9) .
C3 H3 0.9500 .
C3 N2 1.309(9) .
C3 N3 1.348(9) .
C4 H4 0.9500 .
C4 N1 1.318(8) .
C4 N3 1.357(9) .
C5 C6 1.555(10) .
C5 O1 1.262(8) .
C5 O2 1.246(9) .
C6 H6 1.0000 .
C6 C7 1.497(10) .
C6 O3 1.418(8) .
C7 H7A 0.9900 .
C7 H7B 0.9900 .
C7 C8 1.502(10) .
C8 O4 1.276(9) .
C8 O5 1.278(9) .
C9 C10 1.533(11) .
C9 O6 1.273(9) .
C9 O7 1.257(9) .
C10 H10 1.0000 .
C10 C11 1.364(14) .
C10 O8 1.526(12) .
C11 H11A 0.9900 .
C11 H11B 0.9900 .
C11 C12 1.540(12) .
C12 O9 1.267(9) .
C12 O10 1.203(9) .
N1 Cu3 1.968(5) 4_476
N1 N2 1.375(7) .
N2 Cu4 1.999(6) 4_476
N4 N5 1.365(7) .
N6 Cu3 1.982(6) 1_455
O2 Cu3 2.333(5) 4_576
O5 Cu4 2.010(5) 3_665
O10 Cu2 2.375(5) 3_565

loop_
_platon_squeeze_void_nr
_platon_squeeze_void_average_x
_platon_squeeze_void_average_y
_platon_squeeze_void_average_z
_platon_squeeze_void_volume
_platon_squeeze_void_count_electrons
_platon_squeeze_void_content
1 -0.011 0.000 0.000 211 50 ' '
2 0.001 0.500 0.500 211 50 ' '
